data_7031596
loop_
_publ_author_name
'Bhowmik, Pallab'
'Biswas, Saptarshi'
'Chattopadhyay, Shouvik'
'Diaz, Carmen'
'G\'omez-Garc\'ia, Carlos J'
'Ghosh, Ashutosh'

_publ_section_title
;
 Synthesis, crystal structure and magnetic properties of two alternating
 double \m1,1 and \m1,3 azido bridged Cu(ii) and Ni(ii) chains.
;
_journal_issue 32
_journal_name_full 'Dalton transactions (Cambridge, England : 2003)'
_journal_page_first 12414
_journal_page_last 12421
_journal_paper_doi 10.1039/c4dt00328d
_journal_volume 43
_journal_year 2014
_chemical_formula_moiety 'C4 H12 Cu N8'
_chemical_formula_sum 'C4 H12 Cu N8'
_chemical_formula_weight 235.77
_chemical_name_systematic
;
 ?
;
_space_group_IT_number 2
_symmetry_cell_setting triclinic
_symmetry_space_group_name_Hall '-P 1'
_symmetry_space_group_name_H-M 'P -1'
_atom_sites_solution_hydrogens geom
_atom_sites_solution_primary direct
_atom_sites_solution_secondary difmap
_audit_creation_method SHELXL-97
_cell_angle_alpha 103.341(10)
_cell_angle_beta 95.142(11)
_cell_angle_gamma 100.975(10)
_cell_formula_units_Z 2
_cell_length_a 6.745(6)
_cell_length_b 7.383(7)
_cell_length_c 9.941(9)
_cell_measurement_temperature 293(2)
_cell_measurement_theta_max 27.1
_cell_measurement_theta_min 2.1
_cell_volume 468.2(7)
_computing_cell_refinement 'Bruker SMART APEX2'
_computing_data_collection 'Bruker SMART APEX2'
_computing_data_reduction 'Bruker SAINT'
_computing_molecular_graphics 'Ortep-3 for Windows (Farrugia, 1997)'
_computing_publication_material 'WINGX V1.80.03'
_computing_structure_refinement 'SHELXL-97 (Sheldrick, 1997)'
_computing_structure_solution 'SHELXS-97 (Sheldrick, 1990)'
_diffrn_ambient_temperature 293(2)
_diffrn_measured_fraction_theta_full 0.960
_diffrn_measured_fraction_theta_max 0.960
_diffrn_radiation_monochromator graphite
_diffrn_radiation_source 'fine-focus sealed tube'
_diffrn_radiation_type MoK\a
_diffrn_radiation_wavelength 0.71073
_diffrn_reflns_av_R_equivalents 0.0210
_diffrn_reflns_av_sigmaI/netI 0.0372
_diffrn_reflns_limit_h_max 8
_diffrn_reflns_limit_h_min -8
_diffrn_reflns_limit_k_max 8
_diffrn_reflns_limit_k_min -8
_diffrn_reflns_limit_l_max 12
_diffrn_reflns_limit_l_min -12
_diffrn_reflns_number 3520
_diffrn_reflns_theta_full 27.13
_diffrn_reflns_theta_max 27.13
_diffrn_reflns_theta_min 2.13
_exptl_absorpt_coefficient_mu 2.302
_exptl_absorpt_correction_T_max 0.8742
_exptl_absorpt_correction_T_min 0.7697
_exptl_absorpt_correction_type empirical
_exptl_absorpt_process_details sadabs
_exptl_crystal_colour blue
_exptl_crystal_density_diffrn 1.672
_exptl_crystal_density_method 'not measured'
_exptl_crystal_description rectangular
_exptl_crystal_F_000 237
_exptl_crystal_size_max 0.12
_exptl_crystal_size_mid 0.08
_exptl_crystal_size_min 0.06
_refine_diff_density_max 0.378
_refine_diff_density_min -0.332
_refine_diff_density_rms 0.082
_refine_ls_extinction_method none
_refine_ls_goodness_of_fit_ref 1.111
_refine_ls_hydrogen_treatment mixed
_refine_ls_matrix_type full
_refine_ls_number_parameters 130
_refine_ls_number_reflns 1988
_refine_ls_number_restraints 0
_refine_ls_restrained_S_all 1.111
_refine_ls_R_factor_all 0.0443
_refine_ls_R_factor_gt 0.0329
_refine_ls_shift/su_max 0.001
_refine_ls_shift/su_mean 0.000
_refine_ls_structure_factor_coef Fsqd
_refine_ls_weighting_details 'calc w=1/[\s^2^(Fo^2^)+(0.0232P)^2^+0.6517P] where P=(Fo^2^+2Fc^2^)/3'
_refine_ls_weighting_scheme calc
_refine_ls_wR_factor_gt 0.0702
_refine_ls_wR_factor_ref 0.0824
_reflns_number_gt 1523
_reflns_number_total 1988
_reflns_threshold_expression >2sigma(I)
_cod_data_source_file c4dt00328d2.cif
_cod_data_source_block 1
_cod_depositor_comments
;
The following automatic conversions were performed:

'_symmetry_cell_setting' value 'Triclinic' changed to 'triclinic'
according to
/usr/data/users/saulius/crontab/automatic-downloads/rss-feeds/RSC/lib/dictionaries/cif_core.dic
dictionary named 'cif_core.dic' version 2.4.2 from 2011-04-26.

Automatic conversion script
Id: cif_fix_values 2281 2013-09-26 08:29:07Z andrius 

 Adding full bibliography for 7031596--7031597.cif.
;
_cod_database_code 7031596

loop_
_symmetry_equiv_pos_as_xyz
'x, y, z'
'-x, -y, -z'

loop_
_atom_site_label
_atom_site_type_symbol
_atom_site_fract_x
_atom_site_fract_y
_atom_site_fract_z
_atom_site_U_iso_or_equiv
_atom_site_adp_type
_atom_site_occupancy
_atom_site_symmetry_multiplicity
_atom_site_calc_flag
_atom_site_refinement_flags
Cu1 Cu 0.80955(6) 0.31039(6) 0.93833(5) 0.03100(15) Uani 1 1 d .
N3 N 0.8221(4) 0.5751(4) 1.0559(3) 0.0355(7) Uani 1 1 d .
N1 N 0.7741(6) 0.0382(5) 0.8309(4) 0.0418(8) Uani 1 1 d .
N4 N 0.7035(4) 0.6739(4) 1.0426(3) 0.0341(7) Uani 1 1 d .
N7 N 0.7743(5) 0.2174(4) 1.1988(3) 0.0363(7) Uani 1 1 d .
N6 N 0.8863(5) 0.2293(5) 1.1139(3) 0.0391(8) Uani 1 1 d .
N2 N 0.7730(5) 0.4036(5) 0.7611(3) 0.0367(7) Uani 1 1 d .
N5 N 0.5910(5) 0.7716(5) 1.0335(4) 0.0527(9) Uani 1 1 d .
C2 C 0.7909(6) 0.0969(6) 0.5982(4) 0.0478(10) Uani 1 1 d .
H2A H 0.8350 0.0486 0.5092 0.057 Uiso 1 1 calc R
H2B H 0.6430 0.0703 0.5840 0.057 Uiso 1 1 calc R
C3 C 0.8701(6) 0.3091(6) 0.6441(4) 0.0447(10) Uani 1 1 d .
H3A H 1.0162 0.3358 0.6728 0.054 Uiso 1 1 calc R
H3B H 0.8466 0.3630 0.5654 0.054 Uiso 1 1 calc R
N8 N 0.6712(6) 0.2041(6) 1.2845(4) 0.0576(10) Uani 1 1 d .
C1 C 0.8603(7) -0.0090(6) 0.7005(4) 0.0484(10) Uani 1 1 d .
H1A H 0.8186 -0.1452 0.6589 0.058 Uiso 1 1 calc R
H1B H 1.0080 0.0238 0.7205 0.058 Uiso 1 1 calc R
C4 C 0.5633(6) 0.4147(7) 0.7134(5) 0.0556(12) Uani 1 1 d .
H4A H 0.5053 0.4770 0.7912 0.083 Uiso 1 1 calc R
H4B H 0.4822 0.2883 0.6741 0.083 Uiso 1 1 calc R
H4C H 0.5659 0.4860 0.6439 0.083 Uiso 1 1 calc R
H1N2 H 0.845(5) 0.514(5) 0.796(3) 0.020(9) Uiso 1 1 d .
H2N1 H 0.812(6) -0.010(6) 0.889(5) 0.044(13) Uiso 1 1 d .
H1N1 H 0.646(8) 0.003(7) 0.817(5) 0.063(15) Uiso 1 1 d .

loop_
_atom_site_aniso_label
_atom_site_aniso_U_11
_atom_site_aniso_U_22
_atom_site_aniso_U_33
_atom_site_aniso_U_23
_atom_site_aniso_U_13
_atom_site_aniso_U_12
Cu1 0.0323(2) 0.0355(3) 0.0282(2) 0.01307(18) 0.00406(17) 0.00846(18)
N3 0.0282(15) 0.0361(18) 0.0420(19) 0.0107(15) 0.0014(13) 0.0068(13)
N1 0.046(2) 0.042(2) 0.039(2) 0.0136(17) 0.0029(17) 0.0087(17)
N4 0.0294(15) 0.0327(17) 0.0375(18) 0.0094(14) 0.0038(13) -0.0001(14)
N7 0.0402(17) 0.0374(18) 0.0326(18) 0.0147(15) -0.0023(15) 0.0079(14)
N6 0.0376(17) 0.051(2) 0.0336(18) 0.0194(16) 0.0041(14) 0.0103(15)
N2 0.0386(17) 0.040(2) 0.0295(17) 0.0108(15) -0.0002(14) 0.0041(16)
N5 0.046(2) 0.042(2) 0.071(3) 0.0131(19) 0.0006(18) 0.0178(17)
C2 0.052(2) 0.063(3) 0.033(2) 0.009(2) 0.0042(18) 0.026(2)
C3 0.041(2) 0.060(3) 0.039(2) 0.024(2) 0.0052(18) 0.011(2)
N8 0.053(2) 0.087(3) 0.041(2) 0.027(2) 0.0128(18) 0.018(2)
C1 0.058(3) 0.055(3) 0.037(2) 0.008(2) 0.0088(19) 0.025(2)
C4 0.054(3) 0.079(3) 0.043(2) 0.023(2) 0.001(2) 0.032(2)

loop_
_atom_type_symbol
_atom_type_description
_atom_type_scat_dispersion_real
_atom_type_scat_dispersion_imag
_atom_type_scat_source
C C 0.0033 0.0016 'International Tables Vol C Tables 4.2.6.8 and 6.1.1.4'
H H 0.0000 0.0000 'International Tables Vol C Tables 4.2.6.8 and 6.1.1.4'
N N 0.0061 0.0033 'International Tables Vol C Tables 4.2.6.8 and 6.1.1.4'
Cu Cu 0.3201 1.2651 'International Tables Vol C Tables 4.2.6.8 and 6.1.1.4'

loop_
_geom_angle_atom_site_label_1
_geom_angle_atom_site_label_2
_geom_angle_atom_site_label_3
_geom_angle
_geom_angle_site_symmetry_3
N1 Cu1 N3 174.36(14) .
N1 Cu1 N6 88.09(16) .
N3 Cu1 N6 89.48(14) .
N1 Cu1 N2 93.00(16) .
N3 Cu1 N2 90.08(15) .
N6 Cu1 N2 172.36(13) .
N1 Cu1 N3 100.43(14) 2_767
N3 Cu1 N3 84.47(12) 2_767
N6 Cu1 N3 85.90(12) 2_767
N2 Cu1 N3 86.46(12) 2_767
N4 N3 Cu1 126.6(3) .
N4 N3 Cu1 121.6(2) 2_767
Cu1 N3 Cu1 95.53(12) 2_767
C1 N1 Cu1 120.6(3) .
N5 N4 N3 178.2(4) .
N8 N7 N6 177.4(4) .
N7 N6 Cu1 122.3(3) .
C4 N2 C3 111.5(3) .
C4 N2 Cu1 115.6(3) .
C3 N2 Cu1 114.7(2) .
C3 C2 C1 114.0(3) .
N2 C3 C2 113.1(3) .
N1 C1 C2 111.4(3) .

loop_
_geom_bond_atom_site_label_1
_geom_bond_atom_site_label_2
_geom_bond_distance
_geom_bond_site_symmetry_2
Cu1 N1 2.004(4) .
Cu1 N3 2.014(4) .
Cu1 N6 2.027(3) .
Cu1 N2 2.046(3) .
Cu1 N3 2.458(4) 2_767
N3 N4 1.199(4) .
N3 Cu1 2.458(4) 2_767
N1 C1 1.464(5) .
N4 N5 1.154(4) .
N7 N8 1.157(4) .
N7 N6 1.189(4) .
N2 C4 1.475(5) .
N2 C3 1.484(5) .
C2 C3 1.502(6) .
C2 C1 1.512(6) .
